data_2234689
loop_
_publ_author_name
'Li, Ya-Feng'
'Gao, Yue'
'Xu, Yue'
'Qin, Xiao-Lin'
'Gao, Wen-Yuan'

_publ_section_title
;
 <i>catena</i>-Poly[(aquadimethanolzinc)-\m-furan-2,5-dicarboxylato-\k^3^<i>O</i>^2^:<i>O</i>^2^,<i>O</i>^2'^]
;
_journal_coeditor_code IS5106
_journal_issue 5
_journal_name_full 'Acta Crystallographica Section E'
_journal_page_first m595
_journal_paper_doi 10.1107/S1600536812014936
_journal_volume 68
_journal_year 2012
_chemical_formula_iupac '[Zn (C6 H2 O5) (C H4 O)2 (H2 O)]'
_chemical_formula_moiety 'C8 H12 O8 Zn'
_chemical_formula_sum 'C8 H12 O8 Zn'
_chemical_formula_weight 301.57
_chemical_name_systematic
;
<i>catena</i>-Poly[(aquadimethanolzinc)-\m-furan-2,5-
dicarboxylato-\k^3^<i>O</i>^2^:<i>O</i>^2^,<i>O</i>^2'^]
;
_space_group_IT_number 14
_symmetry_cell_setting monoclinic
_symmetry_space_group_name_Hall '-P 2ybc'
_symmetry_space_group_name_H-M 'P 1 21/c 1'
_atom_sites_solution_hydrogens geom
_atom_sites_solution_primary direct
_atom_sites_solution_secondary difmap
_audit_creation_method SHELXL-97
_cell_angle_alpha 90.00
_cell_angle_beta 124.86(3)
_cell_angle_gamma 90.00
_cell_formula_units_Z 4
_cell_length_a 10.077(2)
_cell_length_b 8.1235(16)
_cell_length_c 17.101(3)
_cell_measurement_reflns_used 2000
_cell_measurement_temperature 293(2)
_cell_measurement_theta_max 27.48
_cell_measurement_theta_min 3.22
_cell_volume 1148.7(6)
_computing_cell_refinement 'PROCESS-AUTO (Rigaku, 1998)'
_computing_data_collection 'PROCESS-AUTO (Rigaku, 1998)'
_computing_data_reduction 'CrystalStructure (Rigaku/MSC, 2002)'
_computing_molecular_graphics 'DIAMOND (Brandenburg, 2000)'
_computing_publication_material 'SHELXL97 (Sheldrick, 2008)'
_computing_structure_refinement 'SHELXL97 (Sheldrick, 2008)'
_computing_structure_solution 'SHELXS97 (Sheldrick, 2008)'
_diffrn_ambient_temperature 293(2)
_diffrn_detector_area_resol_mean 10.00
_diffrn_measured_fraction_theta_full 0.990
_diffrn_measured_fraction_theta_max 0.990
_diffrn_measurement_device_type 'Rigaku R-AXIS RAPID'
_diffrn_measurement_method \w
_diffrn_radiation_monochromator graphite
_diffrn_radiation_source 'fine-focus sealed tube'
_diffrn_radiation_type MoK\a
_diffrn_radiation_wavelength 0.71073
_diffrn_reflns_av_R_equivalents 0.1194
_diffrn_reflns_av_sigmaI/netI 0.1068
_diffrn_reflns_limit_h_max 13
_diffrn_reflns_limit_h_min -13
_diffrn_reflns_limit_k_max 10
_diffrn_reflns_limit_k_min -10
_diffrn_reflns_limit_l_max 22
_diffrn_reflns_limit_l_min -22
_diffrn_reflns_number 10467
_diffrn_reflns_theta_full 27.48
_diffrn_reflns_theta_max 27.48
_diffrn_reflns_theta_min 3.22
_exptl_absorpt_coefficient_mu 2.166
_exptl_absorpt_correction_T_max 0.813
_exptl_absorpt_correction_T_min 0.813
_exptl_absorpt_correction_type multi-scan
_exptl_absorpt_process_details '(ABSCOR; Higashi, 1995)'
_exptl_crystal_colour colorless
_exptl_crystal_density_diffrn 1.744
_exptl_crystal_density_method 'not measured'
_exptl_crystal_description block
_exptl_crystal_F_000 616
_exptl_crystal_size_max 0.10
_exptl_crystal_size_mid 0.10
_exptl_crystal_size_min 0.10
_refine_diff_density_max 0.610
_refine_diff_density_min -0.711
_refine_ls_extinction_method none
_refine_ls_goodness_of_fit_ref 1.007
_refine_ls_hydrogen_treatment mixed
_refine_ls_matrix_type full
_refine_ls_number_parameters 168
_refine_ls_number_reflns 2605
_refine_ls_number_restraints 5
_refine_ls_restrained_S_all 1.006
_refine_ls_R_factor_all 0.1123
_refine_ls_R_factor_gt 0.0616
_refine_ls_shift/su_max 0.000
_refine_ls_shift/su_mean 0.000
_refine_ls_structure_factor_coef Fsqd
_refine_ls_weighting_details 'calc w=1/[\s^2^(Fo^2^)+(0.0570P)^2^+0.0000P] where P=(Fo^2^+2Fc^2^)/3'
_refine_ls_weighting_scheme calc
_refine_ls_wR_factor_gt 0.1252
_refine_ls_wR_factor_ref 0.1420
_reflns_number_gt 1593
_reflns_number_total 2605
_reflns_threshold_expression I>2sigma(I)
_cod_data_source_file is5106.cif
_cod_data_source_block I
_cod_original_sg_symbol_H-M 'P 21/c'
_cod_database_code 2234689
_cod_database_fobs_code 2234689

loop_
_symmetry_equiv_pos_as_xyz
'x, y, z'
'-x, y+1/2, -z+1/2'
'-x, -y, -z'
'x, -y-1/2, z-1/2'

loop_
_atom_site_type_symbol
_atom_site_label
_atom_site_fract_x
_atom_site_fract_y
_atom_site_fract_z
_atom_site_U_iso_or_equiv
_atom_site_adp_type
_atom_site_calc_flag
_atom_site_refinement_flags
_atom_site_occupancy
_atom_site_symmetry_multiplicity
Zn Zn1 0.44202(7) 0.83143(7) 0.20225(4) 0.0346(2) Uani d . 1 1
O O1 0.6292(4) 0.8216(4) 0.3472(2) 0.0380(9) Uani d . 1 1
O O2 0.5778(4) 1.0836(4) 0.3099(2) 0.0389(9) Uani d . 1 1
O O4 1.1259(4) 1.3677(4) 0.7066(2) 0.0438(10) Uani d . 1 1
O O5 0.9191(5) 1.4792(4) 0.5739(3) 0.0589(13) Uani d . 1 1
O O1W 0.3262(4) 0.9960(4) 0.1007(3) 0.0475(11) Uani d D 1 1
H H1A 0.334(6) 1.097(3) 0.110(3) 0.057 Uiso d D 1 1
H H1B 0.244(4) 0.976(5) 0.047(2) 0.057 Uiso d D 1 1
C C1 0.6580(5) 0.9708(5) 0.3707(3) 0.0294(12) Uani d . 1 1
C C2 0.7857(5) 1.0133(5) 0.4697(3) 0.0297(11) Uani d . 1 1
O O3 0.8150(4) 1.1781(3) 0.4901(2) 0.0329(8) Uani d . 1 1
C C3 0.9431(6) 1.1887(6) 0.5841(3) 0.0334(12) Uani d . 1 1
C C5 0.9904(6) 1.0374(6) 0.6215(4) 0.0401(14) Uani d . 1 1
H H5 1.0737 1.0123 0.6841 0.048 Uiso calc R 1 1
C C4 0.8892(6) 0.9213(6) 0.5474(3) 0.0365(13) Uani d . 1 1
H H4 0.8937 0.8071 0.5519 0.044 Uiso calc R 1 1
C C6 0.9997(6) 1.3588(6) 0.6231(4) 0.0382(13) Uani d . 1 1
O O7 0.6257(4) 0.8255(5) 0.1789(3) 0.0463(10) Uani d D 1 1
H H7 0.708(5) 0.785(7) 0.224(3) 0.056 Uiso d D 1 1
C C7 0.5999(8) 0.8006(8) 0.0889(4) 0.066(2) Uani d . 1 1
H H7A 0.5788 0.6861 0.0722 0.080 Uiso calc R 1 1
H H7B 0.6945 0.8338 0.0923 0.080 Uiso calc R 1 1
H H7C 0.5089 0.8649 0.0414 0.080 Uiso calc R 1 1
O O8 0.2706(5) 0.8407(4) 0.2328(3) 0.0519(10) Uani d D 1 1
H H8 0.225(6) 0.931(4) 0.214(4) 0.062 Uiso d D 1 1
C C8 0.2859(9) 0.7722(8) 0.3147(5) 0.0660(19) Uani d . 1 1
H H8A 0.3299 0.6631 0.3258 0.079 Uiso calc R 1 1
H H8B 0.1814 0.7675 0.3038 0.079 Uiso calc R 1 1
H H8C 0.3566 0.8399 0.3692 0.079 Uiso calc R 1 1

loop_
_atom_site_aniso_label
_atom_site_aniso_U_11
_atom_site_aniso_U_22
_atom_site_aniso_U_33
_atom_site_aniso_U_12
_atom_site_aniso_U_13
_atom_site_aniso_U_23
Zn1 0.0342(4) 0.0245(3) 0.0305(3) 0.0015(2) 0.0098(3) 0.0008(3)
O1 0.043(2) 0.0227(16) 0.0330(18) -0.0025(15) 0.0124(16) -0.0055(15)
O2 0.040(2) 0.0242(17) 0.0311(19) 0.0018(15) 0.0075(17) 0.0067(15)
O4 0.037(2) 0.0347(19) 0.0316(19) 0.0007(16) 0.0034(16) -0.0017(16)
O5 0.055(2) 0.0290(19) 0.042(2) 0.0009(18) -0.0027(19) -0.0061(18)
O1W 0.050(2) 0.0228(17) 0.0315(19) -0.0047(17) 0.0005(17) -0.0004(16)
C1 0.031(3) 0.020(2) 0.031(3) -0.0002(19) 0.015(2) 0.000(2)
C2 0.029(3) 0.023(2) 0.030(3) -0.003(2) 0.012(2) -0.009(2)
O3 0.0324(18) 0.0215(15) 0.0272(16) -0.0021(14) 0.0068(14) -0.0041(14)
C3 0.028(2) 0.032(3) 0.025(2) -0.004(2) 0.006(2) -0.002(2)
C5 0.033(3) 0.036(3) 0.032(3) 0.000(2) 0.007(2) 0.004(2)
C4 0.036(3) 0.025(2) 0.035(3) -0.001(2) 0.013(2) 0.000(2)
C6 0.036(3) 0.034(3) 0.033(3) -0.003(2) 0.012(2) -0.006(2)
O7 0.041(2) 0.051(2) 0.038(2) 0.0064(18) 0.0175(18) 0.0070(19)
C7 0.071(5) 0.081(5) 0.047(4) 0.019(4) 0.033(3) 0.010(3)
O8 0.048(2) 0.041(2) 0.067(3) 0.0144(18) 0.033(2) 0.019(2)
C8 0.084(5) 0.054(4) 0.071(5) 0.008(4) 0.051(4) 0.018(4)

loop_
_atom_type_symbol
_atom_type_description
_atom_type_scat_dispersion_real
_atom_type_scat_dispersion_imag
_atom_type_scat_source
C C 0.0033 0.0016 'International Tables Vol C Tables 4.2.6.8 and 6.1.1.4'
H H 0.0000 0.0000 'International Tables Vol C Tables 4.2.6.8 and 6.1.1.4'
N N 0.0061 0.0033 'International Tables Vol C Tables 4.2.6.8 and 6.1.1.4'
O O 0.0106 0.0060 'International Tables Vol C Tables 4.2.6.8 and 6.1.1.4'
Zn Zn 0.2839 1.4301 'International Tables Vol C Tables 4.2.6.8 and 6.1.1.4'

loop_
_geom_angle_atom_site_label_1
_geom_angle_atom_site_label_2
_geom_angle_atom_site_label_3
_geom_angle_site_symmetry_1
_geom_angle_site_symmetry_3
_geom_angle
O1W Zn1 O2 . 2_645 127.86(14)
O1W Zn1 O8 . . 92.21(17)
O2 Zn1 O8 2_645 . 90.81(15)
O1W Zn1 O1 . . 138.87(13)
O2 Zn1 O1 2_645 . 93.05(12)
O8 Zn1 O1 . . 91.10(16)
O1W Zn1 O7 . . 89.45(17)
O2 Zn1 O7 2_645 . 90.23(15)
O8 Zn1 O7 . . 176.90(15)
O1 Zn1 O7 . . 85.93(15)
O1W Zn1 O2 . . 83.95(13)
O2 Zn1 O2 2_645 . 148.19(7)
O8 Zn1 O2 . . 88.27(15)
O1 Zn1 O2 . . 55.19(11)
O7 Zn1 O2 . . 89.31(13)
C1 O1 Zn1 . . 103.2(3)
C1 O2 Zn1 . 2_655 141.4(3)
C1 O2 Zn1 . . 80.8(3)
Zn1 O2 Zn1 2_655 . 137.77(14)
Zn1 O1W H1A . . 124(3)
Zn1 O1W H1B . . 124(3)
H1A O1W H1B . . 110(3)
O1 C1 O2 . . 120.8(4)
O1 C1 C2 . . 119.0(4)
O2 C1 C2 . . 120.2(4)
C4 C2 O3 . . 110.9(4)
C4 C2 C1 . . 132.8(4)
O3 C2 C1 . . 116.3(4)
C3 O3 C2 . . 106.3(3)
C5 C3 O3 . . 110.0(4)
C5 C3 C6 . . 133.7(4)
O3 C3 C6 . . 116.3(4)
C3 C5 C4 . . 107.5(4)
C3 C5 H5 . . 126.2
C4 C5 H5 . . 126.2
C2 C4 C5 . . 105.3(4)
C2 C4 H4 . . 127.3
C5 C4 H4 . . 127.3
O5 C6 O4 . . 124.6(4)
O5 C6 C3 . . 119.3(4)
O4 C6 C3 . . 116.0(4)
C7 O7 Zn1 . . 124.9(4)
C7 O7 H7 . . 116(4)
Zn1 O7 H7 . . 111(4)
O7 C7 H7A . . 109.5
O7 C7 H7B . . 109.5
H7A C7 H7B . . 109.5
O7 C7 H7C . . 109.5
H7A C7 H7C . . 109.5
H7B C7 H7C . . 109.5
C8 O8 Zn1 . . 126.4(4)
C8 O8 H8 . . 117(5)
Zn1 O8 H8 . . 107(4)
O8 C8 H8A . . 109.5
O8 C8 H8B . . 109.5
H8A C8 H8B . . 109.5
O8 C8 H8C . . 109.5
H8A C8 H8C . . 109.5
H8B C8 H8C . . 109.5

loop_
_geom_bond_atom_site_label_1
_geom_bond_atom_site_label_2
_geom_bond_site_symmetry_2
_geom_bond_distance
Zn1 O1W . 1.962(3)
Zn1 O2 2_645 2.022(3)
Zn1 O8 . 2.072(4)
Zn1 O1 . 2.090(4)
Zn1 O7 . 2.105(4)
Zn1 O2 . 2.565(3)
O1 C1 . 1.257(5)
O2 C1 . 1.270(5)
O2 Zn1 2_655 2.022(3)
O4 C6 . 1.259(5)
O5 C6 . 1.243(6)
O1W H1A . 0.828(19)
O1W H1B . 0.828(19)
C1 C2 . 1.467(6)
C2 C4 . 1.352(6)
C2 O3 . 1.372(5)
O3 C3 . 1.372(5)
C3 C5 . 1.341(6)
C3 C6 . 1.499(6)
C5 C4 . 1.435(6)
C5 H5 . 0.9300
C4 H4 . 0.9300
O7 C7 . 1.421(7)
O7 H7 . 0.817(19)
C7 H7A . 0.9600
C7 H7B . 0.9600
C7 H7C . 0.9600
O8 C8 . 1.430(7)
O8 H8 . 0.82(2)
C8 H8A . 0.9600
C8 H8B . 0.9600
C8 H8C . 0.9600

loop_
_geom_hbond_atom_site_label_D
_geom_hbond_atom_site_label_H
_geom_hbond_atom_site_label_A
_geom_hbond_site_symmetry_A
_geom_hbond_distance_DH
_geom_hbond_distance_HA
_geom_hbond_distance_DA
_geom_hbond_angle_DHA
O1W H1A O1 2_655 0.828(19) 1.924(19) 2.745(5) 171(5)
O1W H1B O5 2_645 0.828(19) 1.76(2) 2.571(5) 165(5)
O7 H7 O4 3_776 0.817(19) 1.86(3) 2.639(5) 158(6)
O8 H8 O4 4_485 0.82(2) 1.88(3) 2.682(5) 163(6)

loop_
_geom_torsion_atom_site_label_1
_geom_torsion_atom_site_label_2
_geom_torsion_atom_site_label_3
_geom_torsion_atom_site_label_4
_geom_torsion_site_symmetry_1
_geom_torsion_site_symmetry_4
_geom_torsion
O1W Zn1 O1 C1 . . 7.3(5)
O2 Zn1 O1 C1 2_645 . -178.2(3)
O8 Zn1 O1 C1 . . -87.3(3)
O7 Zn1 O1 C1 . . 91.8(3)
O2 Zn1 O1 C1 . . -0.2(3)
O1W Zn1 O2 C1 . . -174.9(3)
O2 Zn1 O2 C1 2_645 . 4.0(3)
O8 Zn1 O2 C1 . . 92.7(3)
O1 Zn1 O2 C1 . . 0.2(3)
O7 Zn1 O2 C1 . . -85.3(3)
O1W Zn1 O2 Zn1 . 2_655 5.4(3)
O2 Zn1 O2 Zn1 2_645 2_655 -175.7(3)
O8 Zn1 O2 Zn1 . 2_655 -87.0(3)
O1 Zn1 O2 Zn1 . 2_655 -179.5(3)
O7 Zn1 O2 Zn1 . 2_655 95.0(3)
Zn1 O1 C1 O2 . . 0.4(6)
Zn1 O1 C1 C2 . . -179.9(4)
Zn1 O2 C1 O1 2_655 . 179.4(4)
Zn1 O2 C1 O1 . . -0.3(5)
Zn1 O2 C1 C2 2_655 . -0.4(8)
Zn1 O2 C1 C2 . . 179.9(5)
O1 C1 C2 C4 . . 1.1(9)
O2 C1 C2 C4 . . -179.1(5)
O1 C1 C2 O3 . . 177.9(4)
O2 C1 C2 O3 . . -2.3(7)
C4 C2 O3 C3 . . 0.7(6)
C1 C2 O3 C3 . . -176.8(4)
C2 O3 C3 C5 . . -1.1(6)
C2 O3 C3 C6 . . 179.2(4)
O3 C3 C5 C4 . . 1.0(6)
C6 C3 C5 C4 . . -179.3(6)
O3 C2 C4 C5 . . -0.1(6)
C1 C2 C4 C5 . . 176.8(5)
C3 C5 C4 C2 . . -0.5(6)
C5 C3 C6 O5 . . -171.4(6)
O3 C3 C6 O5 . . 8.3(8)
C5 C3 C6 O4 . . 6.4(10)
O3 C3 C6 O4 . . -174.0(5)
O1W Zn1 O7 C7 . . -52.1(4)
O2 Zn1 O7 C7 2_645 . 75.8(4)
O1 Zn1 O7 C7 . . 168.8(4)
O2 Zn1 O7 C7 . . -136.1(4)
O1W Zn1 O8 C8 . . -167.6(5)
O2 Zn1 O8 C8 2_645 . 64.5(5)
O1 Zn1 O8 C8 . . -28.6(5)
O2 Zn1 O8 C8 . . -83.7(5)
